data_1519528
loop_
_publ_author_name
'Butts, Craig'
'Coles, Simon J.'
'Hursthouse, Michael B.'

_publ_section_title
;
 C20H33BrN2O
;
_journal_name_full 'Crystal Structure Report Archive'
_journal_page_first 998
_journal_year 2002
_chemical_formula_moiety 'C20 H33 N2, Br, O'
_chemical_formula_sum 'C20 H33 Br N2 O'
_chemical_formula_weight 397.39
_space_group_IT_number 61
_symmetry_cell_setting orthorhombic
_symmetry_space_group_name_Hall '-P 2ac 2ab'
_symmetry_space_group_name_H-M 'P b c a'
_atom_sites_solution_hydrogens geom
_atom_sites_solution_primary direct
_atom_sites_solution_secondary difmap
_cell_angle_alpha 90.00
_cell_angle_beta 90.00
_cell_angle_gamma 90.00
_cell_formula_units_Z 8
_cell_length_a 16.6539(4)
_cell_length_b 8.8554(2)
_cell_length_c 56.7289(17)
_cell_measurement_reflns_used 9012
_cell_measurement_temperature 120(2)
_cell_measurement_theta_max 27.48
_cell_measurement_theta_min 2.91
_cell_volume 8366.2(4)
_computing_cell_refinement 'DENZO and COLLECT'
_computing_data_collection
;
'DENZO (Otwinowski and Minor, 1997) & COLLECT (Hooft, 1998) '
;
_computing_data_reduction 'DENZO and COLLECT'
_computing_molecular_graphics 'PLATON (Watkin, Pearce 1995)'
_computing_publication_material SHELXL-97
_computing_structure_refinement 'SHELXL-97 (Sheldrick, 2008)'
_computing_structure_solution 'SHELXS-97 (Sheldrick, 2008)'
_diffrn_ambient_temperature 120(2)
_diffrn_measured_fraction_theta_full 0.364
_diffrn_measured_fraction_theta_max 0.364
_diffrn_measurement_device_type 'Enraf Nonius KappaCCD area detector'
_diffrn_measurement_method '\w and \f scans to fill Ewald sphere'
_diffrn_radiation_monochromator graphite
_diffrn_radiation_source 'Enraf Nonius FR591 rotating anode'
_diffrn_radiation_type MoK\a
_diffrn_radiation_wavelength 0.71073
_diffrn_reflns_av_R_equivalents 0.0702
_diffrn_reflns_av_sigmaI/netI 0.0889
_diffrn_reflns_limit_h_max 20
_diffrn_reflns_limit_h_min -18
_diffrn_reflns_limit_k_max 11
_diffrn_reflns_limit_k_min -9
_diffrn_reflns_limit_l_max 69
_diffrn_reflns_limit_l_min -61
_diffrn_reflns_number 10311
_diffrn_reflns_theta_full 27.48
_diffrn_reflns_theta_max 27.48
_diffrn_reflns_theta_min 3.12
_exptl_absorpt_coefficient_mu 0.987
_exptl_absorpt_correction_T_max 0.9432
_exptl_absorpt_correction_T_min 0.6381
_exptl_absorpt_correction_type multi-scan
_exptl_absorpt_process_details 'SORTAV (R.H.Blessing, 1995,1997)'
_exptl_crystal_colour colourless
_exptl_crystal_density_diffrn 0.631
_exptl_crystal_density_method 'not measured'
_exptl_crystal_description plate
_exptl_crystal_F_000 1680
_exptl_crystal_size_max 0.50
_exptl_crystal_size_mid 0.40
_exptl_crystal_size_min 0.06
_refine_diff_density_max 0.297
_refine_diff_density_min -0.307
_refine_diff_density_rms 0.039
_refine_ls_extinction_method none
_refine_ls_goodness_of_fit_ref 1.026
_refine_ls_hydrogen_treatment constr
_refine_ls_matrix_type full
_refine_ls_number_parameters 376
_refine_ls_number_reflns 3490
_refine_ls_number_restraints 0
_refine_ls_restrained_S_all 1.026
_refine_ls_R_factor_all 0.1076
_refine_ls_R_factor_gt 0.0560
_refine_ls_shift/su_max 0.000
_refine_ls_shift/su_mean 0.000
_refine_ls_structure_factor_coef Fsqd
_refine_ls_weighting_details 'calc w=1/[\s^2^(Fo^2^)+(0.0770P)^2^+0.7490P] where P=(Fo^2^+2Fc^2^)/3'
_refine_ls_weighting_scheme calc
_refine_ls_wR_factor_gt 0.1272
_refine_ls_wR_factor_ref 0.1488
_reflns_number_gt 2185
_reflns_number_total 3490
_reflns_threshold_expression >2\s(I)
_cod_data_source_file eCrystal-998.cif
_cod_data_source_block 02src012
_cod_depositor_comments
;
Citation :
Butts, Craig and Coles, Simon J. and Hursthouse, Michael B. (2002) 
University of Southampton, Crystal Structure Report Archive. 
(doi:10.5258/ecrystals/998)

More at:
http://ecrystals.chem.soton.ac.uk/998/
;
_cod_original_sg_symbol_H-M Pbca
_cod_database_code 1519528

loop_
_symmetry_equiv_pos_as_xyz
'x, y, z'
'-x+1/2, -y, z+1/2'
'x+1/2, -y+1/2, -z'
'-x, y+1/2, -z+1/2'
'-x, -y, -z'
'x-1/2, y, -z-1/2'
'-x-1/2, y-1/2, z'
'x, -y-1/2, z-1/2'

loop_
_atom_site_label
_atom_site_type_symbol
_atom_site_fract_x
_atom_site_fract_y
_atom_site_fract_z
_atom_site_U_iso_or_equiv
_atom_site_adp_type
_atom_site_occupancy
_atom_site_symmetry_multiplicity
_atom_site_calc_flag
_atom_site_refinement_flags
_atom_site_disorder_assembly
_atom_site_disorder_group
C1' C 0.7720(4) 0.3372(10) 0.55386(16) 0.030(3) Uani 0.50 1 d P . .
H1'1 H 0.8148 0.4039 0.5482 0.044 Uiso 0.50 1 calc PR . .
H1'2 H 0.7252 0.3978 0.5583 0.044 Uiso 0.50 1 calc PR . .
H1'3 H 0.7569 0.2665 0.5413 0.044 Uiso 0.50 1 calc PR . .
C1 C 0.0449(4) 0.2768(10) 0.51517(14) 0.025(3) Uani 0.50 1 d P . .
H1A H -0.0011 0.2267 0.5226 0.038 Uiso 0.50 1 calc PR . .
H1B H 0.0493 0.2442 0.4987 0.038 Uiso 0.50 1 calc PR . .
H1C H 0.0373 0.3865 0.5157 0.038 Uiso 0.50 1 calc PR . .
C2 C 0.1249(4) 0.1523(10) 0.54635(17) 0.023(3) Uani 0.50 1 d P . .
H2 H 0.0810 0.1033 0.5538 0.027 Uiso 0.50 1 calc PR . .
C2' C 0.87591(12) 0.2343(3) 0.58078(5) 0.023(3) Uani 0.50 1 d P . .
H2' H 0.9204 0.2787 0.5729 0.027 Uiso 0.50 1 calc PR . .
C3 C 0.19323(12) 0.2835(3) 0.52158(5) 0.017(2) Uani 0.50 1 d PR . .
C4 C 0.22297(12) 0.3733(3) 0.50348(5) 0.0248(18) Uani 0.50 1 d PR . .
H4 H 0.1873 0.4155 0.4922 0.030 Uiso 0.50 1 d PR . .
C5 C 0.30492(12) 0.4013(3) 0.50188(5) 0.0262(18) Uani 0.50 1 d PR . .
H5 H 0.3252 0.4626 0.4895 0.031 Uiso 0.50 1 calc PR . .
C6 C 0.35712(12) 0.3395(3) 0.51838(5) 0.0262(18) Uani 0.50 1 d PR . .
H6 H 0.4131 0.3586 0.5173 0.031 Uiso 0.50 1 calc PR . .
C7 C 0.32739(12) 0.2497(3) 0.53648(5) 0.0248(18) Uani 0.50 1 d PR . .
H7 H 0.3631 0.2074 0.5478 0.030 Uiso 0.50 1 calc PR . .
C8 C 0.24544(12) 0.2217(3) 0.53808(5) 0.016(2) Uani 0.50 1 d PR . .
C3' C 0.75283(12) 0.1748(3) 0.58971(5) 0.0193(18) Uani 0.50 1 d PR . .
C4' C 0.67069(12) 0.1513(3) 0.59202(5) 0.033(3) Uani 0.50 1 d PR . .
H4' H 0.6345 0.1974 0.5813 0.040 Uiso 0.50 1 calc PR . .
C5' C 0.64153(12) 0.0603(3) 0.61006(5) 0.027(3) Uani 0.50 1 d PR . .
H5' H 0.5854 0.0443 0.6116 0.033 Uiso 0.50 1 calc PR . .
C6' C 0.69452(12) -0.0071(3) 0.62579(5) 0.030(3) Uani 0.50 1 d PR . .
H6' H 0.6746 -0.0693 0.6381 0.036 Uiso 0.50 1 calc PR . .
C7' C 0.77666(12) 0.0164(3) 0.62349(5) 0.024(2) Uani 0.50 1 d PR . .
H7' H 0.8129 -0.0297 0.6342 0.029 Uiso 0.50 1 calc PR . .
C8' C 0.80582(12) 0.1073(3) 0.60544(5) 0.0193(18) Uani 0.50 1 d PR . .
C9' C 0.95729(12) 0.1036(3) 0.61082(5) 0.020(3) Uani 0.50 1 d PR . .
H9'1 H 1.0024 0.1232 0.5999 0.024 Uiso 0.50 1 calc PR . .
H9'2 H 0.9560 -0.0063 0.6141 0.024 Uiso 0.50 1 calc PR . .
C9 C 0.2266(4) 0.0649(10) 0.57505(16) 0.024(3) Uani 0.50 1 d P . .
H9A H 0.2745 0.0030 0.5713 0.029 Uiso 0.50 1 calc PR . .
H9B H 0.1836 -0.0040 0.5805 0.029 Uiso 0.50 1 calc PR . .
C10 C 0.2471(4) 0.1744(9) 0.59455(16) 0.020(2) Uani 0.50 1 d P . .
H10A H 0.2013 0.2441 0.5970 0.024 Uiso 0.50 1 calc PR . .
H10B H 0.2942 0.2355 0.5898 0.024 Uiso 0.50 1 calc PR . .
C10' C 0.9722(4) 0.1858(10) 0.63335(14) 0.021(2) Uani 0.50 1 d P . .
H10C H 0.9363 0.1459 0.6458 0.026 Uiso 0.50 1 calc PR . .
H10D H 0.9601 0.2944 0.6312 0.026 Uiso 0.50 1 calc PR . .
C11 C 0.2657(4) 0.0932(9) 0.61750(15) 0.017(2) Uani 0.50 1 d P . .
H11A H 0.2186 0.0313 0.6220 0.021 Uiso 0.50 1 calc PR . .
H11B H 0.3114 0.0237 0.6149 0.021 Uiso 0.50 1 calc PR . .
C11' C 1.0590(4) 0.1673(10) 0.64097(15) 0.023(2) Uani 0.50 1 d P . .
H11C H 1.0944 0.2143 0.6290 0.028 Uiso 0.50 1 calc PR . .
H11D H 1.0721 0.0584 0.6417 0.028 Uiso 0.50 1 calc PR . .
C12 C 0.2862(4) 0.1977(10) 0.63773(17) 0.023(3) Uani 0.50 1 d P . .
H12A H 0.2444 0.2768 0.6389 0.028 Uiso 0.50 1 calc PR . .
H12B H 0.3379 0.2484 0.6343 0.028 Uiso 0.50 1 calc PR . .
C12' C 1.0755(4) 0.2392(9) 0.66498(17) 0.024(3) Uani 0.50 1 d P . .
H12C H 1.1339 0.2589 0.6662 0.028 Uiso 0.50 1 calc PR . .
H12D H 1.0478 0.3380 0.6656 0.028 Uiso 0.50 1 calc PR . .
C13' C 1.0500(4) 0.1482(11) 0.68611(17) 0.027(3) Uani 0.50 1 d P . .
H13A H 1.0800 0.0517 0.6863 0.032 Uiso 0.50 1 calc PR . .
H13B H 0.9921 0.1241 0.6847 0.032 Uiso 0.50 1 calc PR . .
C13 C 0.2928(4) 0.1170(10) 0.66127(17) 0.019(2) Uani 0.50 1 d P . .
H13C H 0.2429 0.0585 0.6639 0.023 Uiso 0.50 1 calc PR . .
H13D H 0.3378 0.0441 0.6604 0.023 Uiso 0.50 1 calc PR . .
C14 C 0.3061(4) 0.2178(10) 0.68225(17) 0.019(2) Uani 0.50 1 d P . .
H14A H 0.2654 0.2993 0.6821 0.023 Uiso 0.50 1 calc PR . .
H14B H 0.3597 0.2655 0.6809 0.023 Uiso 0.50 1 calc PR . .
C14' C 1.0644(4) 0.2304(10) 0.70893(17) 0.029(3) Uani 0.50 1 d P . .
H14C H 1.0306 0.3224 0.7090 0.035 Uiso 0.50 1 calc PR . .
H14D H 1.1212 0.2638 0.7092 0.035 Uiso 0.50 1 calc PR . .
C15' C 1.0477(4) 0.1426(11) 0.73141(17) 0.026(3) Uani 0.50 1 d P . .
H15A H 0.9917 0.1056 0.7310 0.031 Uiso 0.50 1 calc PR . .
H15B H 1.0835 0.0533 0.7319 0.031 Uiso 0.50 1 calc PR . .
C15 C 0.3010(4) 0.1349(10) 0.70560(17) 0.023(2) Uani 0.50 1 d P . .
H15C H 0.2482 0.0840 0.7066 0.028 Uiso 0.50 1 calc PR . .
H15D H 0.3429 0.0554 0.7059 0.028 Uiso 0.50 1 calc PR . .
C16' C 1.0598(4) 0.2330(10) 0.75353(17) 0.025(3) Uani 0.50 1 d P . .
H16A H 1.1155 0.2721 0.7537 0.030 Uiso 0.50 1 calc PR . .
H16B H 1.0232 0.3210 0.7532 0.030 Uiso 0.50 1 calc PR . .
C16 C 0.3113(4) 0.2328(10) 0.72698(18) 0.022(3) Uani 0.50 1 d P . .
H16C H 0.2718 0.3164 0.7263 0.027 Uiso 0.50 1 calc PR . .
H16D H 0.3657 0.2779 0.7268 0.027 Uiso 0.50 1 calc PR . .
C17 C 0.3000(4) 0.1465(11) 0.74981(17) 0.026(3) Uani 0.50 1 d P . .
H17A H 0.2459 0.1004 0.7498 0.031 Uiso 0.50 1 calc PR . .
H17B H 0.3398 0.0635 0.7504 0.031 Uiso 0.50 1 calc PR . .
C17' C 1.0453(4) 0.1458(11) 0.77574(18) 0.027(3) Uani 0.50 1 d P . .
H17C H 0.9906 0.1023 0.7751 0.032 Uiso 0.50 1 calc PR . .
H17D H 1.0838 0.0608 0.7764 0.032 Uiso 0.50 1 calc PR . .
C18 C 0.3091(4) 0.2424(11) 0.77163(19) 0.032(3) Uani 0.50 1 d P . .
H18A H 0.2706 0.3273 0.7707 0.039 Uiso 0.50 1 calc PR . .
H18B H 0.3639 0.2860 0.7718 0.039 Uiso 0.50 1 calc PR . .
C18' C 1.0532(4) 0.2369(10) 0.79785(19) 0.033(3) Uani 0.50 1 d P . .
H18C H 1.0154 0.3229 0.7969 0.040 Uiso 0.50 1 calc PR . .
H18D H 1.1082 0.2791 0.7984 0.040 Uiso 0.50 1 calc PR . .
C19' C 1.0375(4) 0.1527(12) 0.82102(19) 0.037(3) Uani 0.50 1 d P . .
H19A H 0.9841 0.1036 0.8202 0.044 Uiso 0.50 1 calc PR . .
H19B H 1.0783 0.0723 0.8230 0.044 Uiso 0.50 1 calc PR . .
C19 C 0.2956(4) 0.1588(11) 0.79465(16) 0.029(3) Uani 0.50 1 d P . .
H19C H 0.2415 0.1128 0.7943 0.035 Uiso 0.50 1 calc PR . .
H19D H 0.3352 0.0758 0.7958 0.035 Uiso 0.50 1 calc PR . .
C20' C 1.0400(5) 0.2551(12) 0.84209(19) 0.055(3) Uani 0.50 1 d P . .
H20A H 1.0938 0.2987 0.8436 0.082 Uiso 0.50 1 calc PR . .
H20B H 1.0272 0.1972 0.8563 0.082 Uiso 0.50 1 calc PR . .
H20C H 1.0006 0.3363 0.8401 0.082 Uiso 0.50 1 calc PR . .
C20 C 0.3026(4) 0.2564(10) 0.81634(17) 0.034(3) Uani 0.50 1 d P . .
H20D H 0.3563 0.3017 0.8169 0.051 Uiso 0.50 1 calc PR . .
H20E H 0.2940 0.1944 0.8304 0.051 Uiso 0.50 1 calc PR . .
H20F H 0.2620 0.3365 0.8157 0.051 Uiso 0.50 1 calc PR . .
N1' N 0.8005(3) 0.2529(8) 0.57427(12) 0.023(2) Uani 0.50 1 d P . .
N1 N 0.1184(3) 0.2364(8) 0.52785(14) 0.018(2) Uani 0.50 1 d P . .
N2 N 0.1997(3) 0.1427(8) 0.55360(13) 0.019(2) Uani 0.50 1 d P . .
N2' N 0.8821(3) 0.1475(7) 0.59935(12) 0.021(2) Uani 0.50 1 d P . .
Br1 Br 0.05587(4) 0.06289(10) 0.079728(17) 0.0282(3) Uani 0.50 1 d P . .
Br2 Br 0.55980(4) 0.05386(10) 0.047662(16) 0.0268(3) Uani 0.50 1 d P . .
O1 O 0.5708(3) 0.0729(6) 0.53956(10) 0.0289(17) Uani 0.50 1 d P . .
O2 O 0.4486(3) 0.3062(7) 0.59209(11) 0.0391(18) Uani 0.50 1 d P . .

loop_
_atom_site_aniso_label
_atom_site_aniso_U_11
_atom_site_aniso_U_22
_atom_site_aniso_U_33
_atom_site_aniso_U_23
_atom_site_aniso_U_13
_atom_site_aniso_U_12
C1' 0.030(5) 0.028(7) 0.031(7) 0.003(7) -0.001(4) -0.001(4)
C1 0.027(5) 0.036(7) 0.014(6) 0.002(6) -0.004(4) -0.004(4)
C2 0.020(5) 0.022(7) 0.026(7) 0.014(7) -0.005(4) 0.000(4)
C2' 0.018(4) 0.028(7) 0.023(6) -0.003(6) 0.006(4) -0.009(4)
C3 0.026(5) 0.022(6) 0.003(6) 0.002(6) 0.004(4) 0.005(4)
C4 0.032(3) 0.031(5) 0.012(4) -0.002(4) -0.005(3) 0.000(3)
C5 0.032(4) 0.032(5) 0.015(4) -0.015(5) 0.009(3) -0.009(3)
C6 0.032(4) 0.032(5) 0.015(4) -0.015(5) 0.009(3) -0.009(3)
C7 0.032(3) 0.031(5) 0.012(4) -0.002(4) -0.005(3) 0.000(3)
C8 0.015(4) 0.024(6) 0.009(6) -0.005(6) 0.002(4) -0.004(4)
C3' 0.017(3) 0.023(4) 0.019(5) 0.002(4) 0.009(3) -0.002(3)
C4' 0.021(5) 0.029(7) 0.049(8) -0.020(7) -0.015(4) 0.005(4)
C5' 0.027(5) 0.037(7) 0.018(6) 0.009(6) 0.011(4) -0.006(4)
C6' 0.034(5) 0.035(6) 0.021(6) -0.001(7) -0.006(4) -0.012(4)
C7' 0.022(4) 0.025(6) 0.027(6) -0.008(6) -0.004(4) 0.004(4)
C8' 0.017(3) 0.023(4) 0.019(5) 0.002(4) 0.009(3) -0.002(3)
C9' 0.016(4) 0.024(6) 0.019(7) 0.015(6) 0.007(4) 0.006(4)
C9 0.021(4) 0.024(6) 0.027(7) 0.002(7) -0.003(4) -0.007(4)
C10 0.019(4) 0.011(6) 0.029(7) 0.000(7) 0.000(4) -0.013(4)
C10' 0.031(5) 0.028(7) 0.006(6) -0.009(6) -0.004(4) 0.004(4)
C11 0.025(4) 0.018(6) 0.008(6) 0.009(6) 0.004(4) 0.001(4)
C11' 0.021(4) 0.026(7) 0.023(7) -0.003(7) 0.000(4) -0.005(4)
C12 0.021(4) 0.023(6) 0.026(7) -0.010(7) -0.004(4) -0.008(4)
C12' 0.017(4) 0.017(6) 0.037(7) 0.002(7) -0.005(4) 0.002(4)
C13' 0.018(4) 0.029(7) 0.033(7) -0.001(7) 0.000(4) -0.003(4)
C13 0.031(5) 0.008(6) 0.017(7) 0.011(7) -0.002(4) 0.000(4)
C14 0.023(4) 0.014(6) 0.021(7) -0.004(7) -0.005(4) 0.002(4)
C14' 0.017(4) 0.030(7) 0.041(8) 0.002(7) -0.008(4) 0.004(4)
C15' 0.028(5) 0.025(7) 0.025(7) 0.006(7) -0.004(4) 0.005(4)
C15 0.033(5) 0.015(6) 0.022(7) 0.010(7) 0.000(4) -0.003(4)
C16' 0.025(5) 0.025(7) 0.025(7) -0.003(7) -0.003(4) -0.002(4)
C16 0.028(5) 0.014(6) 0.024(7) -0.009(7) 0.000(4) 0.000(4)
C17 0.040(5) 0.024(7) 0.013(6) 0.009(8) 0.005(4) 0.003(4)
C17' 0.039(5) 0.023(7) 0.019(7) -0.012(8) -0.003(4) 0.001(4)
C18 0.026(5) 0.033(7) 0.038(8) 0.001(8) -0.006(4) 0.003(4)
C18' 0.026(5) 0.026(7) 0.048(8) -0.011(8) -0.009(5) 0.006(4)
C19' 0.044(6) 0.038(8) 0.028(8) -0.003(8) -0.006(5) 0.004(5)
C19 0.049(5) 0.034(7) 0.006(6) 0.000(7) 0.001(4) -0.002(5)
C20' 0.107(8) 0.046(8) 0.012(7) 0.011(8) -0.016(6) 0.012(6)
C20 0.059(6) 0.026(7) 0.016(7) 0.007(7) -0.001(5) -0.002(4)
N1' 0.023(4) 0.027(5) 0.017(5) 0.007(5) 0.000(3) 0.004(3)
N1 0.006(3) 0.013(5) 0.035(6) 0.001(5) -0.004(3) 0.002(3)
N2 0.013(4) 0.029(5) 0.015(5) 0.001(5) -0.006(3) -0.002(3)
N2' 0.016(3) 0.018(5) 0.027(5) 0.000(5) 0.000(3) -0.001(3)
Br1 0.0234(5) 0.0273(7) 0.0338(7) -0.0004(6) -0.0005(4) 0.0004(4)
Br2 0.0241(5) 0.0289(7) 0.0272(7) -0.0019(6) -0.0003(4) -0.0007(4)
O1 0.041(3) 0.026(4) 0.020(4) 0.004(4) 0.000(3) 0.005(3)
O2 0.042(3) 0.034(4) 0.041(5) -0.005(5) 0.008(3) -0.006(3)

loop_
_atom_type_symbol
_atom_type_description
_atom_type_scat_dispersion_real
_atom_type_scat_dispersion_imag
_atom_type_scat_source
C C 0.0033 0.0016 'International Tables Vol C Tables 4.2.6.8 and 6.1.1.4'
H H 0.0000 0.0000 'International Tables Vol C Tables 4.2.6.8 and 6.1.1.4'
Br Br -0.2901 2.4595 'International Tables Vol C Tables 4.2.6.8 and 6.1.1.4'
N N 0.0061 0.0033 'International Tables Vol C Tables 4.2.6.8 and 6.1.1.4'
O O 0.0106 0.0060 'International Tables Vol C Tables 4.2.6.8 and 6.1.1.4'

loop_
_geom_angle_atom_site_label_1
_geom_angle_atom_site_label_2
_geom_angle_atom_site_label_3
_geom_angle
_geom_angle_site_symmetry_1
_geom_angle_site_symmetry_3
N1' C1' H1'1 109.5 . .
N1' C1' H1'2 109.5 . .
H1'1 C1' H1'2 109.5 . .
N1' C1' H1'3 109.5 . .
H1'1 C1' H1'3 109.5 . .
H1'2 C1' H1'3 109.5 . .
N1 C1 H1A 109.5 . .
N1 C1 H1B 109.5 . .
H1A C1 H1B 109.5 . .
N1 C1 H1C 109.5 . .
H1A C1 H1C 109.5 . .
H1B C1 H1C 109.5 . .
N1 C2 N2 111.7(7) . .
N1 C2 H2 124.1 . .
N2 C2 H2 124.1 . .
N2' C2' N1' 111.9(4) . .
N2' C2' H2' 124.0 . .
N1' C2' H2' 124.0 . .
N1 C3 C4 134.0(4) . .
N1 C3 C8 106.0(4) . .
C4 C3 C8 120.0 . .
C3 C4 C5 120.0 . .
C3 C4 H4 120.0 . .
C5 C4 H4 120.0 . .
C6 C5 C4 120.0 . .
C6 C5 H5 120.0 . .
C4 C5 H5 120.0 . .
C5 C6 C7 120.0 . .
C5 C6 H6 120.0 . .
C7 C6 H6 120.0 . .
C6 C7 C8 120.0 . .
C6 C7 H7 120.0 . .
C8 C7 H7 120.0 . .
N2 C8 C7 133.2(3) . .
N2 C8 C3 106.8(3) . .
C7 C8 C3 120.0 . .
N1' C3' C4' 134.9(3) . .
N1' C3' C8' 105.1(3) . .
C4' C3' C8' 120.0 . .
C3' C4' C5' 120.0 . .
C3' C4' H4' 120.0 . .
C5' C4' H4' 120.0 . .
C4' C5' C6' 120.0 . .
C4' C5' H5' 120.0 . .
C6' C5' H5' 120.0 . .
C7' C6' C5' 120.0 . .
C7' C6' H6' 120.0 . .
C5' C6' H6' 120.0 . .
C6' C7' C8' 120.0 . .
C6' C7' H7' 120.0 . .
C8' C7' H7' 120.0 . .
N2' C8' C7' 131.6(3) . .
N2' C8' C3' 108.4(3) . .
C7' C8' C3' 120.0 . .
N2' C9' C10' 113.2(4) . .
N2' C9' H9'1 108.9 . .
C10' C9' H9'1 108.9 . .
N2' C9' H9'2 108.9 . .
C10' C9' H9'2 108.9 . .
H9'1 C9' H9'2 107.8 . .
N2 C9 C10 112.0(7) . .
N2 C9 H9A 109.2 . .
C10 C9 H9A 109.2 . .
N2 C9 H9B 109.2 . .
C10 C9 H9B 109.2 . .
H9A C9 H9B 107.9 . .
C9 C10 C11 111.7(7) . .
C9 C10 H10A 109.3 . .
C11 C10 H10A 109.3 . .
C9 C10 H10B 109.3 . .
C11 C10 H10B 109.3 . .
H10A C10 H10B 107.9 . .
C9' C10' C11' 110.5(6) . .
C9' C10' H10C 109.5 . .
C11' C10' H10C 109.5 . .
C9' C10' H10D 109.6 . .
C11' C10' H10D 109.5 . .
H10C C10' H10D 108.1 . .
C12 C11 C10 114.0(7) . .
C12 C11 H11A 108.8 . .
C10 C11 H11A 108.8 . .
C12 C11 H11B 108.8 . .
C10 C11 H11B 108.8 . .
H11A C11 H11B 107.7 . .
C10' C11' C12' 112.4(6) . .
C10' C11' H11C 109.1 . .
C12' C11' H11C 109.1 . .
C10' C11' H11D 109.1 . .
C12' C11' H11D 109.1 . .
H11C C11' H11D 107.9 . .
C11 C12 C13 113.3(7) . .
C11 C12 H12A 108.9 . .
C13 C12 H12A 108.9 . .
C11 C12 H12B 108.9 . .
C13 C12 H12B 108.9 . .
H12A C12 H12B 107.7 . .
C13' C12' C11' 115.8(7) . .
C13' C12' H12C 108.3 . .
C11' C12' H12C 108.3 . .
C13' C12' H12D 108.3 . .
C11' C12' H12D 108.3 . .
H12C C12' H12D 107.4 . .
C12' C13' C14' 112.4(7) . .
C12' C13' H13A 109.1 . .
C14' C13' H13A 109.1 . .
C12' C13' H13B 109.1 . .
C14' C13' H13B 109.1 . .
H13A C13' H13B 107.9 . .
C14 C13 C12 115.3(7) . .
C14 C13 H13C 108.5 . .
C12 C13 H13C 108.5 . .
C14 C13 H13D 108.5 . .
C12 C13 H13D 108.5 . .
H13C C13 H13D 107.5 . .
C13 C14 C15 113.3(7) . .
C13 C14 H14A 108.9 . .
C15 C14 H14A 108.9 . .
C13 C14 H14B 108.9 . .
C15 C14 H14B 108.9 . .
H14A C14 H14B 107.7 . .
C13' C14' C15' 116.4(7) . .
C13' C14' H14C 108.2 . .
C15' C14' H14C 108.2 . .
C13' C14' H14D 108.2 . .
C15' C14' H14D 108.2 . .
H14C C14' H14D 107.3 . .
C16' C15' C14' 113.8(8) . .
C16' C15' H15A 108.8 . .
C14' C15' H15A 108.8 . .
C16' C15' H15B 108.8 . .
C14' C15' H15B 108.8 . .
H15A C15' H15B 107.7 . .
C16 C15 C14 114.8(7) . .
C16 C15 H15C 108.6 . .
C14 C15 H15C 108.6 . .
C16 C15 H15D 108.6 . .
C14 C15 H15D 108.6 . .
H15C C15 H15D 107.5 . .
C17' C16' C15' 113.9(7) . .
C17' C16' H16A 108.8 . .
C15' C16' H16A 108.8 . .
C17' C16' H16B 108.8 . .
C15' C16' H16B 108.8 . .
H16A C16' H16B 107.7 . .
C15 C16 C17 112.6(7) . .
C15 C16 H16C 109.1 . .
C17 C16 H16C 109.1 . .
C15 C16 H16D 109.1 . .
C17 C16 H16D 109.1 . .
H16C C16 H16D 107.8 . .
C18 C17 C16 113.9(8) . .
C18 C17 H17A 108.8 . .
C16 C17 H17A 108.8 . .
C18 C17 H17B 108.8 . .
C16 C17 H17B 108.8 . .
H17A C17 H17B 107.7 . .
C18' C17' C16' 114.4(8) . .
C18' C17' H17C 108.7 . .
C16' C17' H17C 108.7 . .
C18' C17' H17D 108.7 . .
C16' C17' H17D 108.7 . .
H17C C17' H17D 107.6 . .
C17 C18 C19 114.6(8) . .
C17 C18 H18A 108.6 . .
C19 C18 H18A 108.6 . .
C17 C18 H18B 108.6 . .
C19 C18 H18B 108.6 . .
H18A C18 H18B 107.6 . .
C17' C18' C19' 116.2(8) . .
C17' C18' H18C 108.2 . .
C19' C18' H18C 108.2 . .
C17' C18' H18D 108.2 . .
C19' C18' H18D 108.2 . .
H18C C18' H18D 107.4 . .
C20' C19' C18' 112.6(8) . .
C20' C19' H19A 109.1 . .
C18' C19' H19A 109.1 . .
C20' C19' H19B 109.1 . .
C18' C19' H19B 109.1 . .
H19A C19' H19B 107.8 . .
C20 C19 C18 114.3(8) . .
C20 C19 H19C 108.7 . .
C18 C19 H19C 108.7 . .
C20 C19 H19D 108.7 . .
C18 C19 H19D 108.7 . .
H19C C19 H19D 107.6 . .
C19' C20' H20A 109.5 . .
C19' C20' H20B 109.5 . .
H20A C20' H20B 109.5 . .
C19' C20' H20C 109.5 . .
H20A C20' H20C 109.5 . .
H20B C20' H20C 109.5 . .
C19 C20 H20D 109.5 . .
C19 C20 H20E 109.5 . .
H20D C20 H20E 109.5 . .
C19 C20 H20F 109.5 . .
H20D C20 H20F 109.5 . .
H20E C20 H20F 109.5 . .
C2' N1' C3' 108.0(5) . .
C2' N1' C1' 126.6(6) . .
C3' N1' C1' 125.4(5) . .
C2 N1 C3 108.2(6) . .
C2 N1 C1 127.6(7) . .
C3 N1 C1 124.2(7) . .
C2 N2 C8 107.2(7) . .
C2 N2 C9 125.3(7) . .
C8 N2 C9 127.4(5) . .
C2' N2' C8' 106.5(4) . .
C2' N2' C9' 125.5(4) . .
C8' N2' C9' 127.9(5) . .

loop_
_geom_bond_atom_site_label_1
_geom_bond_atom_site_label_2
_geom_bond_distance
_geom_bond_site_symmetry_2
C1' N1' 1.456(9) .
C1' H1'1 0.9800 .
C1' H1'2 0.9800 .
C1' H1'3 0.9800 .
C1 N1 1.464(8) .
C1 H1A 0.9800 .
C1 H1B 0.9800 .
C1 H1C 0.9800 .
C2 N1 1.292(9) .
C2 N2 1.314(8) .
C2 H2 0.9500 .
C2' N2' 1.308(7) .
C2' N1' 1.320(6) .
C2' H2' 0.9500 .
C3 N1 1.361(6) .
C3 C4 1.3899 .
C3 C8 1.3901 .
C4 C5 1.3900 .
C4 H4 0.9500 .
C5 C6 1.3900 .
C5 H5 0.9500 .
C6 C7 1.3900 .
C6 H6 0.9500 .
C7 C8 1.3900 .
C7 H7 0.9500 .
C8 N2 1.358(7) .
C3' N1' 1.369(7) .
C3' C4' 1.3900 .
C3' C8' 1.3901 .
C4' C5' 1.3900 .
C4' H4' 0.9500 .
C5' C6' 1.3900 .
C5' H5' 0.9500 .
C6' C7' 1.3900 .
C6' H6' 0.9500 .
C7' C8' 1.3900 .
C7' H7' 0.9500 .
C8' N2' 1.363(6) .
C9' N2' 1.464(6) .
C9' C10' 1.492(8) .
C9' H9'1 0.9900 .
C9' H9'2 0.9900 .
C9 N2 1.469(9) .
C9 C10 1.511(10) .
C9 H9A 0.9900 .
C9 H9B 0.9900 .
C10 C11 1.519(10) .
C10 H10A 0.9900 .
C10 H10B 0.9900 .
C10' C11' 1.517(8) .
C10' H10C 0.9900 .
C10' H10D 0.9900 .
C11 C12 1.514(10) .
C11 H11A 0.9900 .
C11 H11B 0.9900 .
C11' C12' 1.529(11) .
C11' H11C 0.9900 .
C11' H11D 0.9900 .
C12 C13 1.519(11) .
C12 H12A 0.9900 .
C12 H12B 0.9900 .
C12' C13' 1.506(11) .
C12' H12C 0.9900 .
C12' H12D 0.9900 .
C13' C14' 1.505(11) .
C13' H13A 0.9900 .
C13' H13B 0.9900 .
C13 C14 1.504(10) .
C13 H13C 0.9900 .
C13 H13D 0.9900 .
C14 C15 1.517(10) .
C14 H14A 0.9900 .
C14 H14B 0.9900 .
C14' C15' 1.519(11) .
C14' H14C 0.9900 .
C14' H14D 0.9900 .
C15' C16' 1.502(11) .
C15' H15A 0.9900 .
C15' H15B 0.9900 .
C15 C16 1.501(11) .
C15 H15C 0.9900 .
C15 H15D 0.9900 .
C16' C17' 1.498(11) .
C16' H16A 0.9900 .
C16' H16B 0.9900 .
C16 C17 1.515(10) .
C16 H16C 0.9900 .
C16 H16D 0.9900 .
C17 C18 1.509(11) .
C17 H17A 0.9900 .
C17 H17B 0.9900 .
C17' C18' 1.497(11) .
C17' H17C 0.9900 .
C17' H17D 0.9900 .
C18 C19 1.518(11) .
C18 H18A 0.9900 .
C18 H18B 0.9900 .
C18' C19' 1.534(11) .
C18' H18C 0.9900 .
C18' H18D 0.9900 .
C19' C20' 1.501(12) .
C19' H19A 0.9900 .
C19' H19B 0.9900 .
C19 C20 1.508(11) .
C19 H19C 0.9900 .
C19 H19D 0.9900 .
C20' H20A 0.9800 .
C20' H20B 0.9800 .
C20' H20C 0.9800 .
C20 H20D 0.9800 .
C20 H20E 0.9800 .
C20 H20F 0.9800 .
